data_1521230
loop_
_publ_author_name
'Jakubas, R.'
'Zaleski, J.'
'Kosturek, B.'
'Bator, G.'

_publ_section_title
;
 Structure and phase transitions in the ferroelastic (C (N H2)3)3 Bi2 Br9
 crystal
;
_journal_name_full 'Journal of Physics: Condensed Matter'
_journal_page_first 4731
_journal_page_last 4746
_journal_volume 11
_journal_year 1999
_chemical_formula_sum 'C3 H18 Bi2 Br9 N9'
_chemical_name_systematic '(C (N H2)3)3 (Br3 (Bi Br3)2)'
_space_group_IT_number 11
_symmetry_space_group_name_Hall '-P 2yb'
_symmetry_space_group_name_H-M 'P 1 21/m 1'
_cell_angle_alpha 90
_cell_angle_beta 97.54
_cell_angle_gamma 90
_cell_formula_units_Z 2
_cell_length_a 7.834
_cell_length_b 20.176
_cell_length_c 8.463
_cell_volume 1326.085
_citation_journal_id_ASTM JCOMEL
_cod_data_source_file Jakubas_JCOMEL_1999_96.cif
_cod_data_source_block C3H18Bi2Br9N9
_cod_original_cell_volume 1326.086
_cod_database_code 1521230

loop_
_symmetry_equiv_pos_as_xyz
x,y,z
-x,y+1/2,-z
-x,-y,-z
x,-y-1/2,z

loop_
_atom_site_label
_atom_site_type_symbol
_atom_site_fract_x
_atom_site_fract_y
_atom_site_fract_z
_atom_site_occupancy
_atom_site_U_iso_or_equiv
N1 N-3 0.245 -0.0833 0.387 1 0.0
N6 N-3 -0.001 0.25 0.656 1 0.0
Bi1 Bi+3 0.2311 0.1513 0.1516 1 0.0
Br2 Br-1 0.3946 0.25 -0.0543 1 0.0
Br5 Br-1 0.0667 0.0818 0.3571 1 0.0
Br1 Br-1 0.3315 0.25 0.4187 1 0.0
Br3 Br-1 0.1462 0.0709 0.8969 1 0.0
N2 N-3 0.521 -0.0954 0.344 1 0.0
N3 N-3 0.321 -0.0774 0.133 1 0.0
C2 C+4 0.838 0.25 0.607 1 0.0
N5 N-3 0.716 0.25 0.701 1 0.0
C1 C+4 0.363 -0.0886 0.289 1 0.0
Br4 Br-1 0.5363 0.0882 0.2297 1 0.0
Br6 Br-1 -0.064 0.25 0.0785 1 0.0
N4 N-3 0.778 0.25 0.444 1 0.0
